data_7720859
loop_
_publ_author_name
'Dutta, Mousumi'
'Dutta, Ajana'
'Chakraborty, Pradip'

_publ_section_title
;
 Hydration-driven structural reorganization and switchable
 thermal-photoinduced spin-state dynamics in iron(II) spin-crossover
 crystalline solids.
;
_journal_issue 18
_journal_name_full 'Dalton transactions (Cambridge, England : 2003)'
_journal_page_first 7318
_journal_page_last 7328
_journal_paper_doi 10.1039/d6dt00384b
_journal_volume 55
_journal_year 2026
_chemical_formula_moiety '2(C22 H18 Fe N10), C6 Cr O12, Cl O4, 5(H2 O)'
_chemical_formula_sum 'C50 H46 Cl Cr Fe2 N20 O21'
_chemical_formula_weight 1462.22
_space_group_crystal_system orthorhombic
_space_group_IT_number 29
_space_group_name_Hall 'P 2c -2ac'
_space_group_name_H-M_alt 'P c a 21'
_atom_sites_solution_hydrogens mixed
_audit_creation_method SHELXL-2019/3
_audit_update_record
;
2025-05-20 deposited with the CCDC.	2026-04-08 downloaded from the CCDC.
;
_cell_angle_alpha 90
_cell_angle_beta 90
_cell_angle_gamma 90
_cell_formula_units_Z 4
_cell_length_a 22.4221(5)
_cell_length_b 16.1769(4)
_cell_length_c 16.3909(4)
_cell_measurement_reflns_used 9020
_cell_measurement_temperature 100(2)
_cell_measurement_theta_max 26.6
_cell_measurement_theta_min 2.2
_cell_volume 5945.3(2)
_computing_cell_refinement 'SAINT V8.40A (Bruker, 2019)'
_computing_data_collection 'APEX2 (Bruker, 2016)'
_computing_data_reduction 'SAINT V8.40A (Bruker, 2019)'
_computing_molecular_graphics 'Olex2 1.5-alpha (Dolomanov et al., 2009)'
_computing_publication_material 'SHELXL-2019/2 (Sheldrick, 2019)'
_computing_structure_refinement 'SHELXL-2019/2 (Sheldrick, 2019)'
_computing_structure_solution 'olex2.solve 1.5-alpha (Bourhis et al., 2015)'
_diffrn_ambient_temperature 100(2)
_diffrn_measured_fraction_theta_full 1.000
_diffrn_measured_fraction_theta_max 0.999
_diffrn_measurement_device_type 'Bruker Apex2 CCD'
_diffrn_measurement_method '\w and \f scan'
_diffrn_radiation_type MoK\a
_diffrn_radiation_wavelength 0.71073
_diffrn_reflns_av_R_equivalents 0.0552
_diffrn_reflns_av_unetI/netI 0.0290
_diffrn_reflns_Laue_measured_fraction_full 1.000
_diffrn_reflns_Laue_measured_fraction_max 0.999
_diffrn_reflns_limit_h_max 29
_diffrn_reflns_limit_h_min -29
_diffrn_reflns_limit_k_max 21
_diffrn_reflns_limit_k_min -21
_diffrn_reflns_limit_l_max 21
_diffrn_reflns_limit_l_min -21
_diffrn_reflns_number 145743
_diffrn_reflns_point_group_measured_fraction_full 1.000
_diffrn_reflns_point_group_measured_fraction_max 0.998
_diffrn_reflns_theta_full 25.242
_diffrn_reflns_theta_max 27.623
_diffrn_reflns_theta_min 1.552
_diffrn_source 'Sealed tube'
_exptl_absorpt_coefficient_mu 0.802
_exptl_absorpt_correction_T_max 0.89
_exptl_absorpt_correction_T_min 0.74
_exptl_absorpt_correction_type multi-scan
_exptl_absorpt_process_details
;
SADABS-2016/2 (Bruker,2016/2) was used for absorption correction.
wR2(int) was 0.0786 before and 0.0664 after correction.
The Ratio of minimum to maximum transmission is 0.9006.
The \l/2 correction factor is Not present.
;
_exptl_crystal_colour 'reddish brown'
_exptl_crystal_density_diffrn 1.634
_exptl_crystal_density_meas ?
_exptl_crystal_description rod
_exptl_crystal_F_000 2988
_exptl_crystal_size_max 0.100
_exptl_crystal_size_mid 0.080
_exptl_crystal_size_min 0.060
_refine_diff_density_max 1.468
_refine_diff_density_min -0.760
_refine_diff_density_rms 0.056
_refine_ls_abs_structure_details
;
 Flack x determined using 5811 quotients [(I+)-(I-)]/[(I+)+(I-)]
 (Parsons, Flack and Wagner, Acta Cryst. B69 (2013) 249-259).
;
_refine_ls_abs_structure_Flack 0.001(4)
_refine_ls_extinction_method none
_refine_ls_goodness_of_fit_ref 1.029
_refine_ls_hydrogen_treatment mixed
_refine_ls_matrix_type full
_refine_ls_number_parameters 900
_refine_ls_number_reflns 13796
_refine_ls_number_restraints 173
_refine_ls_restrained_S_all 1.028
_refine_ls_R_factor_all 0.0338
_refine_ls_R_factor_gt 0.0298
_refine_ls_shift/su_max 0.002
_refine_ls_shift/su_mean 0.000
_refine_ls_structure_factor_coef Fsqd
_refine_ls_weighting_details 'w=1/[\s^2^(Fo^2^)+(0.0350P)^2^+3.7531P] where P=(Fo^2^+2Fc^2^)/3'
_refine_ls_weighting_scheme calc
_refine_ls_wR_factor_gt 0.0723
_refine_ls_wR_factor_ref 0.0744
_reflns_Friedel_coverage 0.929
_reflns_Friedel_fraction_full 1.000
_reflns_Friedel_fraction_max 0.997
_reflns_number_gt 12824
_reflns_number_total 13796
_reflns_threshold_expression 'I > 2\s(I)'
_cod_data_source_file d6dt00384b2.cif
_cod_data_source_block 1a
_cod_depositor_comments
;
The following automatic conversions were performed:

data item '_exptl_crystal_density_meas' value 'not measured' was
changed to '?' -- the value is perceived as not measured.

Automatic conversion script
Id: cif_fix_values 8170 2020-07-09 18:12:32Z antanas 

 Adding full bibliography for 7720859--7720860.cif.
;
_cod_database_code 7720859
_shelx_shelxl_version_number 2019/3
_shelx_space_group_comment
;
The symmetry employed for this shelxl refinement is uniquely defined
by the following loop, which should always be used as a source of
symmetry information in preference to the above space-group names.
They are only intended as comments.
;
_shelx_estimated_absorpt_t_min 0.939
_shelx_estimated_absorpt_t_max 0.953

loop_
_space_group_symop_operation_xyz
'x, y, z'
'-x, -y, z+1/2'
'-x+1/2, y, z+1/2'
'x+1/2, -y, z'

loop_
_atom_site_label
_atom_site_type_symbol
_atom_site_fract_x
_atom_site_fract_y
_atom_site_fract_z
_atom_site_U_iso_or_equiv
_atom_site_adp_type
_atom_site_occupancy
_atom_site_site_symmetry_order
_atom_site_calc_flag
_atom_site_refinement_flags_posn
_atom_site_refinement_flags_adp
_atom_site_refinement_flags_occupancy
_atom_site_disorder_assembly
_atom_site_disorder_group
C1 C 0.73635(16) 0.1704(2) 0.6456(2) 0.0183(7) Uani 1 1 d . . . . .
H1 H 0.745122 0.190496 0.697389 0.022 Uiso 1 1 calc R U . . .
C2 C 0.68031(16) 0.1597(2) 0.6133(2) 0.0195(7) Uani 1 1 d . . . . .
H2 H 0.643973 0.171349 0.638133 0.023 Uiso 1 1 calc R U . . .
C3 C 0.68954(15) 0.1278(2) 0.5354(2) 0.0156(6) Uani 1 1 d . . . . .
C4 C 0.65269(15) 0.1023(2) 0.4665(2) 0.0166(6) Uani 1 1 d . . . . .
C5 C 0.59085(16) 0.1075(2) 0.4585(2) 0.0238(8) Uani 1 1 d . . . . .
H5 H 0.567219 0.127480 0.500759 0.029 Uiso 1 1 calc R U . . .
C6 C 0.56576(17) 0.0819(2) 0.3853(3) 0.0273(8) Uani 1 1 d . . . . .
H6 H 0.524817 0.086945 0.377690 0.033 Uiso 1 1 calc R U . . .
C7 C 0.60039(16) 0.0492(2) 0.3236(2) 0.0246(8) Uani 1 1 d . . . . .
H7 H 0.583153 0.030350 0.275413 0.030 Uiso 1 1 calc R U . . .
C8 C 0.66188(15) 0.0452(2) 0.3354(2) 0.0175(7) Uani 1 1 d . . . . .
C9 C 0.70734(15) 0.0157(2) 0.2792(2) 0.0173(7) Uani 1 1 d . . . . .
C10 C 0.70813(17) -0.0233(2) 0.2028(2) 0.0215(7) Uani 1 1 d . . . . .
H10 H 0.675610 -0.040254 0.171838 0.026 Uiso 1 1 calc R U . . .
C11 C 0.76759(16) -0.0308(2) 0.1838(2) 0.0214(7) Uani 1 1 d . . . . .
H11 H 0.783079 -0.054213 0.136519 0.026 Uiso 1 1 calc R U . . .
C12 C 0.78797(17) -0.1549(2) 0.5232(2) 0.0202(7) Uani 1 1 d . . . . .
H12 H 0.775042 -0.204606 0.545503 0.024 Uiso 1 1 calc R U . . .
C13 C 0.84612(16) -0.1278(2) 0.5209(2) 0.0189(7) Uani 1 1 d . . . . .
H13 H 0.879910 -0.154464 0.540632 0.023 Uiso 1 1 calc R U . . .
C14 C 0.84274(15) -0.0508(2) 0.48175(19) 0.0150(6) Uani 1 1 d . . . . .
C15 C 0.88515(15) 0.0132(2) 0.45832(19) 0.0158(6) Uani 1 1 d . . . . .
C16 C 0.94654(15) 0.0137(2) 0.4666(2) 0.0224(7) Uani 1 1 d . . . . .
H16 H 0.966223 -0.030898 0.490184 0.027 Uiso 1 1 calc R U . . .
C17 C 0.97810(16) 0.0817(3) 0.4394(2) 0.0254(8) Uani 1 1 d . . . . .
H17 H 1.019439 0.082482 0.443966 0.031 Uiso 1 1 calc R U . . .
C18 C 0.94879(15) 0.1488(2) 0.4053(2) 0.0226(7) Uani 1 1 d . . . . .
H18 H 0.969835 0.194874 0.387398 0.027 Uiso 1 1 calc R U . . .
C19 C 0.88727(15) 0.1451(2) 0.39852(19) 0.0166(7) Uani 1 1 d . . . . .
C20 C 0.84631(15) 0.2080(2) 0.36673(19) 0.0165(7) Uani 1 1 d . . . . .
C21 C 0.85191(18) 0.2861(2) 0.3317(2) 0.0239(8) Uani 1 1 d . . . . .
H21 H 0.886814 0.314597 0.319393 0.029 Uiso 1 1 calc R U . . .
C22 C 0.79411(19) 0.3116(2) 0.3194(2) 0.0245(8) Uani 1 1 d . . . . .
H22 H 0.782499 0.362232 0.297759 0.029 Uiso 1 1 calc R U . . .
C23 C 0.73906(17) -0.6612(2) 0.5221(2) 0.0198(7) Uani 1 1 d . . . . .
H23 H 0.721400 -0.710405 0.538654 0.024 Uiso 1 1 calc R U . . .
C24 C 0.79825(17) -0.6420(2) 0.5278(2) 0.0192(7) Uani 1 1 d . . . . .
H24 H 0.828688 -0.674638 0.548911 0.023 Uiso 1 1 calc R U . . .
C25 C 0.80310(15) -0.5626(2) 0.49504(19) 0.0154(6) Uani 1 1 d . . . . .
C26 C 0.85140(15) -0.5037(2) 0.48281(19) 0.0146(6) Uani 1 1 d . . . . .
C27 C 0.91128(16) -0.5120(2) 0.5033(2) 0.0205(7) Uani 1 1 d . . . . .
H27 H 0.925282 -0.559957 0.528006 0.025 Uiso 1 1 calc R U . . .
C28 C 0.94958(16) -0.4471(2) 0.4860(2) 0.0218(7) Uani 1 1 d . . . . .
H28 H 0.989630 -0.451267 0.500233 0.026 Uiso 1 1 calc R U . . .
C29 C 0.92905(15) -0.3760(2) 0.4479(2) 0.0200(7) Uani 1 1 d . . . . .
H29 H 0.954845 -0.332694 0.435607 0.024 Uiso 1 1 calc R U . . .
C30 C 0.86865(14) -0.37138(19) 0.4285(2) 0.0150(6) Uani 1 1 d . . . . .
C31 C 0.83670(15) -0.3051(2) 0.38681(19) 0.0150(6) Uani 1 1 d . . . . .
C32 C 0.85196(16) -0.2309(2) 0.3485(2) 0.0186(7) Uani 1 1 d . . . . .
H32 H 0.889823 -0.208312 0.342341 0.022 Uiso 1 1 calc R U . . .
C33 C 0.79872(16) -0.1987(2) 0.3221(2) 0.0189(7) Uani 1 1 d . . . . .
H33 H 0.793803 -0.149064 0.294376 0.023 Uiso 1 1 calc R U . . .
C34 C 0.68969(16) -0.3192(2) 0.6427(2) 0.0194(7) Uani 1 1 d . . . . .
H34 H 0.693091 -0.296211 0.694437 0.023 Uiso 1 1 calc R U . . .
C35 C 0.63754(16) -0.3320(2) 0.6006(2) 0.0205(7) Uani 1 1 d . . . . .
H35 H 0.598950 -0.320188 0.617830 0.025 Uiso 1 1 calc R U . . .
C36 C 0.65513(15) -0.3668(2) 0.5264(2) 0.0157(6) Uani 1 1 d . . . . .
C37 C 0.62431(15) -0.3947(2) 0.4535(2) 0.0164(6) Uani 1 1 d . . . . .
C38 C 0.56351(15) -0.3953(2) 0.4375(2) 0.0221(7) Uani 1 1 d . . . . .
H38 H 0.536515 -0.375506 0.475860 0.026 Uiso 1 1 calc R U . . .
C39 C 0.54377(17) -0.4259(2) 0.3634(2) 0.0243(8) Uani 1 1 d . . . . .
H39 H 0.503165 -0.426868 0.351836 0.029 Uiso 1 1 calc R U . . .
C40 C 0.58444(16) -0.4551(2) 0.3060(2) 0.0219(7) Uani 1 1 d . . . . .
H40 H 0.571532 -0.475312 0.255929 0.026 Uiso 1 1 calc R U . . .
C41 C 0.64452(15) -0.4533(2) 0.3253(2) 0.0173(7) Uani 1 1 d . . . . .
C42 C 0.69532(15) -0.4800(2) 0.2764(2) 0.0155(6) Uani 1 1 d . . . . .
C43 C 0.70317(16) -0.5130(2) 0.1980(2) 0.0197(7) Uani 1 1 d . . . . .
H43 H 0.673712 -0.528215 0.160996 0.024 Uiso 1 1 calc R U . . .
C44 C 0.76362(16) -0.5179(2) 0.1879(2) 0.0192(7) Uani 1 1 d . . . . .
H44 H 0.783194 -0.536930 0.141533 0.023 Uiso 1 1 calc R U . . .
C45 C 0.48869(15) 0.0574(2) 0.6627(2) 0.0195(7) Uani 1 1 d . . . . .
C46 C 0.54853(15) 0.0797(2) 0.7044(2) 0.0196(7) Uani 1 1 d . . . . .
C47 C 0.56341(15) 0.3094(2) 0.5565(2) 0.0194(7) Uani 1 1 d . . . . .
C48 C 0.56770(16) 0.3612(2) 0.6364(2) 0.0201(7) Uani 1 1 d . . . . .
C49 C 0.39984(16) 0.2406(2) 0.7806(2) 0.0187(7) Uani 1 1 d . . . . .
C50 C 0.37666(15) 0.2792(2) 0.6993(2) 0.0188(7) Uani 1 1 d . . . . .
N1 N 0.77647(13) 0.14663(17) 0.58863(16) 0.0150(5) Uani 1 1 d . . . . .
H1A H 0.814539 0.148237 0.594874 0.018 Uiso 1 1 calc R U . . .
N2 N 0.74871(12) 0.12020(16) 0.52115(16) 0.0128(5) Uani 1 1 d . . . . .
N3 N 0.76371(12) 0.03059(17) 0.30472(16) 0.0135(5) Uani 1 1 d . . . . .
N4 N 0.79974(13) 0.00190(17) 0.24608(16) 0.0159(6) Uani 1 1 d . . . . .
H4 H 0.838052 0.003916 0.247660 0.019 Uiso 1 1 calc R U . . .
N5 N 0.68681(12) 0.07308(16) 0.40520(17) 0.0136(5) Uani 1 1 d . . . . .
N6 N 0.85661(11) 0.07834(16) 0.42469(17) 0.0135(5) Uani 1 1 d . . . . .
N7 N 0.75274(13) -0.09743(16) 0.48784(17) 0.0151(5) Uani 1 1 d . . . . .
H7A H 0.714680 -0.101272 0.482561 0.018 Uiso 1 1 calc R U . . .
N8 N 0.78603(12) -0.03324(17) 0.46207(16) 0.0134(5) Uani 1 1 d . . . . .
N9 N 0.78827(13) 0.18677(17) 0.37310(16) 0.0146(5) Uani 1 1 d . . . . .
N10 N 0.75726(14) 0.25109(17) 0.34375(17) 0.0181(6) Uani 1 1 d . . . . .
H10A H 0.718989 0.253279 0.340933 0.022 Uiso 1 1 calc R U . . .
N11 N 0.71081(13) -0.59612(17) 0.48840(17) 0.0160(6) Uani 1 1 d . . . . .
H11A H 0.673104 -0.594086 0.479008 0.019 Uiso 1 1 calc R U . . .
N12 N 0.74925(12) -0.53487(16) 0.47134(16) 0.0134(5) Uani 1 1 d . . . . .
N13 N 0.77728(12) -0.31705(16) 0.38303(16) 0.0135(5) Uani 1 1 d . . . . .
N14 N 0.75488(13) -0.25121(16) 0.34327(16) 0.0149(5) Uani 1 1 d . . . . .
H14 H 0.717680 -0.243752 0.332825 0.018 Uiso 1 1 calc R U . . .
N15 N 0.83103(12) -0.43318(17) 0.44759(16) 0.0132(5) Uani 1 1 d . . . . .
N16 N 0.66366(13) -0.42272(17) 0.39767(16) 0.0143(6) Uani 1 1 d . . . . .
N17 N 0.73513(12) -0.34593(17) 0.59562(16) 0.0149(5) Uani 1 1 d . . . . .
H17A H 0.772080 -0.344128 0.609580 0.018 Uiso 1 1 calc R U . . .
N18 N 0.71518(12) -0.37571(16) 0.52406(16) 0.0131(5) Uani 1 1 d . . . . .
N19 N 0.74857(12) -0.46707(16) 0.31170(16) 0.0138(5) Uani 1 1 d . . . . .
N20 N 0.79001(13) -0.49046(17) 0.25688(16) 0.0151(6) Uani 1 1 d . U . . .
O1 O 0.47526(12) -0.01568(17) 0.65427(16) 0.0271(6) Uani 1 1 d . . . . .
O2 O 0.58166(12) 0.02340(17) 0.72745(17) 0.0279(6) Uani 1 1 d . . . . .
O3 O 0.45830(11) 0.12017(16) 0.64016(16) 0.0228(5) Uani 1 1 d . . . . .
O4 O 0.55856(10) 0.15726(15) 0.70931(15) 0.0193(5) Uani 1 1 d . . . . .
O5 O 0.59222(12) 0.32979(17) 0.49631(16) 0.0264(6) Uani 1 1 d . . . . .
O6 O 0.59935(13) 0.42208(17) 0.63915(17) 0.0304(6) Uani 1 1 d . . . . .
O7 O 0.52824(11) 0.24765(16) 0.56196(15) 0.0206(5) Uani 1 1 d . . . . .
O8 O 0.53575(11) 0.33169(15) 0.69539(15) 0.0219(5) Uani 1 1 d . . . . .
O9 O 0.36581(11) 0.23174(16) 0.83901(15) 0.0219(5) Uani 1 1 d . . . . .
O10 O 0.32497(11) 0.30135(16) 0.69454(15) 0.0230(5) Uani 1 1 d . . . . .
O11 O 0.45468(11) 0.22012(16) 0.77956(14) 0.0207(5) Uani 1 1 d . . . . .
O12 O 0.41649(11) 0.28333(16) 0.64313(15) 0.0212(5) Uani 1 1 d . . . . .
Cl1 Cl 0.47515(4) -0.33698(6) 0.68606(6) 0.02645(19) Uani 1 1 d D U . . .
O13 O 0.49015(16) -0.2683(2) 0.6349(3) 0.0713(14) Uani 1 1 d D U . . .
O14 O 0.50510(17) -0.3320(3) 0.7624(2) 0.0620(12) Uani 1 1 d D U . . .
O15 O 0.49432(14) -0.4109(2) 0.6461(2) 0.0439(8) Uani 1 1 d D U . . .
O16 O 0.41159(13) -0.3388(2) 0.6971(2) 0.0417(8) Uani 1 1 d D U . . .
Cr1 Cr 0.49241(2) 0.22895(3) 0.67088(3) 0.01692(11) Uani 1 1 d . . . . .
Fe1 Fe 0.77168(2) 0.07593(3) 0.41490(3) 0.00990(9) Uani 1 1 d . . . . .
Fe2 Fe 0.74759(2) -0.42396(2) 0.42274(3) 0.01094(9) Uani 1 1 d . . . . .
O17 O 0.63413(12) -0.11898(17) 0.47271(19) 0.0284(6) Uani 1 1 d D U . . .
O18 O 0.39496(12) -0.14298(18) 0.61668(18) 0.0285(6) Uani 1 1 d D U . . .
O19 O 0.58899(12) 0.51436(19) 0.77794(16) 0.0260(6) Uani 1 1 d D U . . .
O20 O 0.36238(13) -0.2736(2) 0.84758(18) 0.0339(7) Uani 1 1 d D U . . .
O21 O 0.58420(16) -0.1334(2) 0.6295(2) 0.0443(8) Uani 1 1 d D U . . .
H17C H 0.617(2) -0.132(3) 0.518(2) 0.036(10) Uiso 1 1 d D U . . .
H17D H 0.627(2) -0.154(3) 0.437(2) 0.044(10) Uiso 1 1 d D U . . .
H18A H 0.413(2) -0.187(2) 0.620(3) 0.041(10) Uiso 1 1 d D U . . .
H18B H 0.4215(19) -0.105(2) 0.622(3) 0.042(10) Uiso 1 1 d D U . . .
H19A H 0.5849(16) 0.481(2) 0.739(2) 0.031(10) Uiso 1 1 d D U . . .
H19B H 0.567(2) 0.555(2) 0.775(3) 0.036(10) Uiso 1 1 d D U . . .
H20A H 0.383(2) -0.300(3) 0.810(2) 0.040(10) Uiso 1 1 d D U . . .
H20B H 0.384(2) -0.279(3) 0.890(2) 0.060(11) Uiso 1 1 d D U . . .
H21A H 0.555(2) -0.167(3) 0.616(4) 0.069(12) Uiso 1 1 d D U . . .
H21B H 0.566(2) -0.096(3) 0.659(3) 0.070(12) Uiso 1 1 d D U . . .
H20 H 0.8249(15) -0.489(2) 0.266(2) 0.010(8) Uiso 1 1 d . U . . .

loop_
_atom_site_aniso_label
_atom_site_aniso_U_11
_atom_site_aniso_U_22
_atom_site_aniso_U_33
_atom_site_aniso_U_23
_atom_site_aniso_U_13
_atom_site_aniso_U_12
C1 0.032(2) 0.0126(15) 0.0105(14) 0.0006(12) 0.0067(13) 0.0012(13)
C2 0.0235(18) 0.0150(16) 0.0199(16) 0.0048(13) 0.0094(14) 0.0023(14)
C3 0.0171(16) 0.0100(14) 0.0196(16) 0.0029(12) 0.0049(13) 0.0000(12)
C4 0.0142(16) 0.0139(15) 0.0217(17) 0.0037(13) 0.0039(13) -0.0001(12)
C5 0.0164(17) 0.0248(19) 0.0303(19) 0.0020(15) 0.0040(15) 0.0001(14)
C6 0.0154(18) 0.032(2) 0.034(2) 0.0065(16) -0.0014(15) -0.0024(15)
C7 0.0201(18) 0.030(2) 0.0242(18) 0.0030(15) -0.0058(14) -0.0071(15)
C8 0.0174(17) 0.0185(16) 0.0167(16) 0.0025(13) -0.0031(13) -0.0043(13)
C9 0.0207(17) 0.0158(16) 0.0154(15) 0.0022(12) -0.0031(12) -0.0037(13)
C10 0.033(2) 0.0186(17) 0.0132(15) 0.0006(13) -0.0079(14) -0.0057(15)
C11 0.038(2) 0.0159(16) 0.0098(15) -0.0015(13) 0.0004(14) -0.0019(13)
C12 0.035(2) 0.0127(16) 0.0128(15) 0.0024(12) 0.0013(14) 0.0017(14)
C13 0.0260(19) 0.0177(17) 0.0130(15) -0.0021(13) -0.0031(13) 0.0080(14)
C14 0.0177(16) 0.0173(16) 0.0101(14) -0.0025(12) -0.0004(12) 0.0055(13)
C15 0.0163(16) 0.0214(17) 0.0098(14) -0.0035(12) -0.0006(12) 0.0023(13)
C16 0.0167(17) 0.033(2) 0.0176(17) -0.0018(14) 0.0003(13) 0.0037(15)
C17 0.0115(16) 0.046(2) 0.0192(18) -0.0048(16) 0.0018(13) -0.0034(15)
C18 0.0185(17) 0.0309(19) 0.0185(17) -0.0033(14) 0.0052(13) -0.0106(14)
C19 0.0178(16) 0.0215(17) 0.0104(15) -0.0021(12) 0.0021(12) -0.0047(13)
C20 0.0204(17) 0.0176(16) 0.0116(15) -0.0013(12) 0.0041(12) -0.0063(13)
C21 0.036(2) 0.0189(18) 0.0163(16) -0.0020(13) 0.0077(15) -0.0091(15)
C22 0.046(2) 0.0118(16) 0.0154(16) 0.0037(13) 0.0043(15) -0.0041(15)
C23 0.0305(19) 0.0135(16) 0.0156(16) 0.0014(13) 0.0014(14) -0.0030(14)
C24 0.0279(19) 0.0150(16) 0.0146(16) 0.0021(13) -0.0020(13) 0.0032(14)
C25 0.0200(17) 0.0149(16) 0.0114(14) -0.0025(12) -0.0026(12) 0.0031(13)
C26 0.0171(16) 0.0154(15) 0.0114(14) -0.0009(12) -0.0006(12) 0.0022(12)
C27 0.0216(18) 0.0213(18) 0.0185(16) -0.0001(13) -0.0030(13) 0.0055(14)
C28 0.0130(16) 0.0275(19) 0.0249(18) -0.0078(15) -0.0046(13) 0.0022(14)
C29 0.0169(17) 0.0219(17) 0.0214(16) -0.0051(13) -0.0007(13) -0.0013(13)
C30 0.0151(15) 0.0162(15) 0.0137(15) -0.0034(12) 0.0010(12) 0.0003(12)
C31 0.0180(16) 0.0140(15) 0.0130(14) -0.0034(12) 0.0007(12) -0.0015(13)
C32 0.0232(18) 0.0167(16) 0.0158(16) -0.0010(13) 0.0034(13) -0.0045(14)
C33 0.0301(19) 0.0121(15) 0.0144(16) -0.0014(12) -0.0010(13) -0.0013(14)
C34 0.0250(18) 0.0198(17) 0.0134(15) -0.0029(13) 0.0018(13) -0.0012(14)
C35 0.0210(17) 0.0225(17) 0.0179(17) -0.0017(14) 0.0048(14) 0.0020(14)
C36 0.0157(16) 0.0156(16) 0.0159(16) 0.0001(12) 0.0000(12) 0.0001(12)
C37 0.0161(16) 0.0163(16) 0.0169(15) 0.0000(13) 0.0008(12) 0.0015(12)
C38 0.0146(16) 0.0297(19) 0.0220(18) -0.0004(14) -0.0002(13) 0.0027(14)
C39 0.0150(17) 0.033(2) 0.0249(19) 0.0013(16) -0.0039(14) -0.0009(15)
C40 0.0218(18) 0.0280(19) 0.0159(16) -0.0003(14) -0.0057(13) -0.0022(15)
C41 0.0195(17) 0.0170(16) 0.0153(16) 0.0000(13) -0.0035(13) 0.0008(13)
C42 0.0196(16) 0.0146(16) 0.0121(14) -0.0011(12) -0.0023(12) -0.0009(13)
C43 0.0259(18) 0.0204(17) 0.0128(15) -0.0021(12) -0.0035(13) 0.0017(14)
C44 0.0295(19) 0.0161(15) 0.0118(16) 0.0002(12) 0.0024(13) 0.0005(13)
C45 0.0171(15) 0.0279(18) 0.0135(17) -0.0032(13) 0.0023(12) -0.0038(14)
C46 0.0130(16) 0.0292(19) 0.0167(15) 0.0004(14) 0.0020(13) 0.0024(14)
C47 0.0164(16) 0.0231(18) 0.0186(16) -0.0020(14) -0.0017(13) 0.0040(14)
C48 0.0189(17) 0.0248(19) 0.0165(16) -0.0016(14) -0.0010(13) 0.0052(14)
C49 0.0198(17) 0.0202(17) 0.0160(16) -0.0042(13) -0.0021(13) 0.0037(13)
C50 0.0192(17) 0.0182(17) 0.0191(16) -0.0031(13) -0.0035(13) 0.0021(13)
N1 0.0211(14) 0.0148(13) 0.0091(12) -0.0009(10) -0.0004(10) 0.0002(11)
N2 0.0154(13) 0.0115(13) 0.0116(12) -0.0002(10) 0.0002(10) -0.0014(10)
N3 0.0170(14) 0.0134(13) 0.0100(12) -0.0006(10) 0.0023(10) -0.0011(10)
N4 0.0236(15) 0.0138(13) 0.0104(12) 0.0001(10) 0.0030(11) 0.0007(11)
N5 0.0137(13) 0.0116(12) 0.0156(14) 0.0006(10) -0.0004(11) -0.0014(10)
N6 0.0126(12) 0.0182(12) 0.0096(12) -0.0022(10) 0.0027(11) -0.0009(10)
N7 0.0202(14) 0.0114(13) 0.0136(13) -0.0005(10) 0.0023(11) -0.0007(11)
N8 0.0144(13) 0.0130(13) 0.0128(13) -0.0002(10) 0.0033(10) -0.0003(10)
N9 0.0196(14) 0.0141(13) 0.0102(12) 0.0003(10) 0.0010(10) 0.0027(11)
N10 0.0265(16) 0.0140(14) 0.0137(13) 0.0015(11) -0.0013(11) 0.0030(11)
N11 0.0183(14) 0.0142(13) 0.0156(13) -0.0001(11) 0.0005(11) -0.0042(11)
N12 0.0148(13) 0.0117(13) 0.0137(13) -0.0014(10) -0.0002(10) -0.0009(10)
N13 0.0160(13) 0.0132(13) 0.0114(12) -0.0006(10) -0.0027(10) 0.0020(10)
N14 0.0213(14) 0.0119(13) 0.0116(13) 0.0004(10) -0.0015(11) 0.0026(11)
N15 0.0147(14) 0.0152(13) 0.0098(12) -0.0021(10) -0.0002(10) 0.0009(10)
N16 0.0155(13) 0.0140(13) 0.0136(14) 0.0003(10) -0.0010(10) -0.0004(11)
N17 0.0181(14) 0.0149(13) 0.0118(12) -0.0008(10) -0.0031(10) -0.0039(11)
N18 0.0151(13) 0.0131(13) 0.0110(12) -0.0012(10) -0.0037(10) -0.0008(10)
N19 0.0186(14) 0.0123(13) 0.0105(12) 0.0002(10) 0.0024(10) 0.0003(11)
N20 0.0169(15) 0.0151(14) 0.0134(13) -0.0003(10) 0.0029(11) 0.0024(11)
O1 0.0273(14) 0.0300(14) 0.0239(14) -0.0007(11) -0.0002(10) -0.0070(11)
O2 0.0238(14) 0.0262(14) 0.0337(15) -0.0011(12) -0.0062(11) 0.0029(11)
O3 0.0168(12) 0.0277(14) 0.0240(12) -0.0018(11) -0.0027(10) 0.0007(10)
O4 0.0153(12) 0.0243(13) 0.0183(12) -0.0040(10) -0.0010(9) 0.0018(10)
O5 0.0252(14) 0.0324(15) 0.0216(13) 0.0002(11) 0.0027(11) 0.0010(11)
O6 0.0343(15) 0.0299(15) 0.0271(14) -0.0064(12) 0.0053(12) -0.0082(13)
O7 0.0174(12) 0.0275(13) 0.0170(12) -0.0055(10) 0.0000(10) 0.0022(10)
O8 0.0232(12) 0.0252(13) 0.0172(12) -0.0045(10) -0.0007(10) 0.0014(10)
O9 0.0194(12) 0.0284(13) 0.0179(12) 0.0006(10) 0.0019(10) 0.0053(10)
O10 0.0182(12) 0.0303(14) 0.0204(13) 0.0012(10) -0.0010(9) 0.0091(10)
O11 0.0153(12) 0.0303(14) 0.0164(11) 0.0000(10) -0.0010(9) 0.0057(10)
O12 0.0191(12) 0.0289(14) 0.0157(11) -0.0001(10) 0.0013(9) 0.0046(10)
Cl1 0.0201(4) 0.0316(5) 0.0276(5) 0.0014(4) 0.0013(3) -0.0002(3)
O13 0.041(2) 0.055(2) 0.118(4) 0.051(2) 0.026(2) 0.0103(18)
O14 0.055(2) 0.087(3) 0.044(2) -0.028(2) -0.0234(18) 0.015(2)
O15 0.0367(17) 0.053(2) 0.0421(18) -0.0172(15) -0.0052(14) 0.0081(15)
O16 0.0227(14) 0.061(2) 0.0410(18) -0.0061(15) 0.0061(13) -0.0009(14)
Cr1 0.0134(2) 0.0229(3) 0.0144(2) -0.0032(2) -0.0008(2) 0.0027(2)
Fe1 0.01015(19) 0.01056(19) 0.00900(19) 0.00016(17) 0.00098(17) -0.00048(15)
Fe2 0.01202(19) 0.01066(18) 0.01013(19) -0.00004(18) -0.00118(17) 0.00056(17)
O17 0.0249(14) 0.0271(15) 0.0331(16) -0.0060(12) 0.0040(12) -0.0048(11)
O18 0.0232(14) 0.0251(15) 0.0371(16) 0.0027(12) -0.0084(12) -0.0011(12)
O19 0.0242(14) 0.0312(16) 0.0225(13) -0.0042(12) -0.0024(11) 0.0005(12)
O20 0.0277(15) 0.0532(19) 0.0209(14) -0.0016(13) 0.0015(12) 0.0128(14)
O21 0.050(2) 0.0336(18) 0.050(2) -0.0043(15) 0.0156(17) 0.0052(16)

loop_
_atom_type_symbol
_atom_type_description
_atom_type_scat_dispersion_real
_atom_type_scat_dispersion_imag
_atom_type_scat_source
C C 0.0033 0.0016 'International Tables Vol C Tables 4.2.6.8 and 6.1.1.4'
H H 0.0000 0.0000 'International Tables Vol C Tables 4.2.6.8 and 6.1.1.4'
N N 0.0061 0.0033 'International Tables Vol C Tables 4.2.6.8 and 6.1.1.4'
O O 0.0106 0.0060 'International Tables Vol C Tables 4.2.6.8 and 6.1.1.4'
Cl Cl 0.1484 0.1585 'International Tables Vol C Tables 4.2.6.8 and 6.1.1.4'
Cr Cr 0.3209 0.6236 'International Tables Vol C Tables 4.2.6.8 and 6.1.1.4'
Fe Fe 0.3463 0.8444 'International Tables Vol C Tables 4.2.6.8 and 6.1.1.4'

loop_
_geom_angle_atom_site_label_1
_geom_angle_atom_site_label_2
_geom_angle_atom_site_label_3
_geom_angle
_geom_angle_site_symmetry_1
_geom_angle_site_symmetry_3
_geom_angle_publ_flag
N1 C1 C2 107.8(3) . . ?
N1 C1 H1 126.1 . . ?
C2 C1 H1 126.1 . . ?
C1 C2 C3 105.3(3) . . ?
C1 C2 H2 127.3 . . ?
C3 C2 H2 127.3 . . ?
N2 C3 C2 109.7(3) . . ?
N2 C3 C4 113.4(3) . . ?
C2 C3 C4 136.9(3) . . ?
N5 C4 C5 120.9(3) . . ?
N5 C4 C3 110.8(3) . . ?
C5 C4 C3 128.3(3) . . ?
C6 C5 C4 117.8(3) . . ?
C6 C5 H5 121.1 . . ?
C4 C5 H5 121.1 . . ?
C7 C6 C5 121.3(3) . . ?
C7 C6 H6 119.3 . . ?
C5 C6 H6 119.3 . . ?
C6 C7 C8 118.2(4) . . ?
C6 C7 H7 120.9 . . ?
C8 C7 H7 120.9 . . ?
N5 C8 C7 120.8(3) . . ?
N5 C8 C9 110.9(3) . . ?
C7 C8 C9 128.3(3) . . ?
N3 C9 C10 110.2(3) . . ?
N3 C9 C8 113.6(3) . . ?
C10 C9 C8 136.2(3) . . ?
C11 C10 C9 104.7(3) . . ?
C11 C10 H10 127.6 . . ?
C9 C10 H10 127.6 . . ?
N4 C11 C10 108.1(3) . . ?
N4 C11 H11 126.0 . . ?
C10 C11 H11 126.0 . . ?
N7 C12 C13 108.9(3) . . ?
N7 C12 H12 125.6 . . ?
C13 C12 H12 125.6 . . ?
C12 C13 C14 104.1(3) . . ?
C12 C13 H13 127.9 . . ?
C14 C13 H13 127.9 . . ?
N8 C14 C13 110.4(3) . . ?
N8 C14 C15 113.9(3) . . ?
C13 C14 C15 135.7(3) . . ?
N6 C15 C16 120.5(3) . . ?
N6 C15 C14 110.6(3) . . ?
C16 C15 C14 128.9(3) . . ?
C17 C16 C15 118.8(3) . . ?
C17 C16 H16 120.6 . . ?
C15 C16 H16 120.6 . . ?
C16 C17 C18 120.7(3) . . ?
C16 C17 H17 119.7 . . ?
C18 C17 H17 119.7 . . ?
C19 C18 C17 118.1(3) . . ?
C19 C18 H18 120.9 . . ?
C17 C18 H18 120.9 . . ?
N6 C19 C18 121.0(3) . . ?
N6 C19 C20 110.4(3) . . ?
C18 C19 C20 128.5(3) . . ?
N9 C20 C21 110.5(3) . . ?
N9 C20 C19 113.6(3) . . ?
C21 C20 C19 136.0(3) . . ?
C22 C21 C20 104.3(3) . . ?
C22 C21 H21 127.9 . . ?
C20 C21 H21 127.9 . . ?
N10 C22 C21 108.6(3) . . ?
N10 C22 H22 125.7 . . ?
C21 C22 H22 125.7 . . ?
N11 C23 C24 107.9(3) . . ?
N11 C23 H23 126.1 . . ?
C24 C23 H23 126.1 . . ?
C23 C24 C25 105.0(3) . . ?
C23 C24 H24 127.5 . . ?
C25 C24 H24 127.5 . . ?
N12 C25 C24 110.3(3) . . ?
N12 C25 C26 114.2(3) . . ?
C24 C25 C26 135.5(3) . . ?
N15 C26 C27 120.6(3) . . ?
N15 C26 C25 111.0(3) . . ?
C27 C26 C25 128.4(3) . . ?
C28 C27 C26 118.4(3) . . ?
C28 C27 H27 120.8 . . ?
C26 C27 H27 120.8 . . ?
C27 C28 C29 121.0(3) . . ?
C27 C28 H28 119.5 . . ?
C29 C28 H28 119.5 . . ?
C28 C29 C30 118.0(3) . . ?
C28 C29 H29 121.0 . . ?
C30 C29 H29 121.0 . . ?
N15 C30 C29 121.1(3) . . ?
N15 C30 C31 110.3(3) . . ?
C29 C30 C31 128.6(3) . . ?
N13 C31 C32 110.1(3) . . ?
N13 C31 C30 113.7(3) . . ?
C32 C31 C30 136.2(3) . . ?
C33 C32 C31 104.8(3) . . ?
C33 C32 H32 127.6 . . ?
C31 C32 H32 127.6 . . ?
N14 C33 C32 108.4(3) . . ?
N14 C33 H33 125.8 . . ?
C32 C33 H33 125.8 . . ?
N17 C34 C35 108.0(3) . . ?
N17 C34 H34 126.0 . . ?
C35 C34 H34 126.0 . . ?
C34 C35 C36 104.9(3) . . ?
C34 C35 H35 127.6 . . ?
C36 C35 H35 127.6 . . ?
N18 C36 C35 110.4(3) . . ?
N18 C36 C37 114.6(3) . . ?
C35 C36 C37 135.0(3) . . ?
N16 C37 C38 120.7(3) . . ?
N16 C37 C36 110.6(3) . . ?
C38 C37 C36 128.7(3) . . ?
C39 C38 C37 118.9(3) . . ?
C39 C38 H38 120.6 . . ?
C37 C38 H38 120.6 . . ?
C38 C39 C40 120.3(3) . . ?
C38 C39 H39 119.9 . . ?
C40 C39 H39 119.9 . . ?
C41 C40 C39 118.4(3) . . ?
C41 C40 H40 120.8 . . ?
C39 C40 H40 120.8 . . ?
N16 C41 C40 121.0(3) . . ?
N16 C41 C42 110.0(3) . . ?
C40 C41 C42 129.0(3) . . ?
N19 C42 C43 110.0(3) . . ?
N19 C42 C41 114.3(3) . . ?
C43 C42 C41 135.6(3) . . ?
C44 C43 C42 104.9(3) . . ?
C44 C43 H43 127.5 . . ?
C42 C43 H43 127.5 . . ?
N20 C44 C43 108.3(3) . . ?
N20 C44 H44 125.9 . . ?
C43 C44 H44 125.9 . . ?
O1 C45 O3 127.0(3) . . ?
O1 C45 C46 119.1(3) . . ?
O3 C45 C46 113.9(3) . . ?
O2 C46 O4 126.8(3) . . ?
O2 C46 C45 119.0(3) . . ?
O4 C46 C45 114.2(3) . . ?
O5 C47 O7 126.4(3) . . ?
O5 C47 C48 120.0(3) . . ?
O7 C47 C48 113.6(3) . . ?
O6 C48 O8 126.5(3) . . ?
O6 C48 C47 120.2(3) . . ?
O8 C48 C47 113.3(3) . . ?
O9 C49 O11 125.3(3) . . ?
O9 C49 C50 120.2(3) . . ?
O11 C49 C50 114.5(3) . . ?
O10 C50 O12 127.0(3) . . ?
O10 C50 C49 119.4(3) . . ?
O12 C50 C49 113.6(3) . . ?
N2 N1 C1 110.6(3) . . ?
N2 N1 H1A 124.7 . . ?
C1 N1 H1A 124.7 . . ?
N1 N2 C3 106.5(3) . . ?
N1 N2 Fe1 137.0(2) . . ?
C3 N2 Fe1 116.5(2) . . ?
N4 N3 C9 106.2(3) . . ?
N4 N3 Fe1 137.5(2) . . ?
C9 N3 Fe1 116.0(2) . . ?
N3 N4 C11 110.8(3) . . ?
N3 N4 H4 124.6 . . ?
C11 N4 H4 124.6 . . ?
C4 N5 C8 120.9(3) . . ?
C4 N5 Fe1 119.6(2) . . ?
C8 N5 Fe1 119.4(2) . . ?
C15 N6 C19 120.8(3) . . ?
C15 N6 Fe1 119.4(2) . . ?
C19 N6 Fe1 119.8(2) . . ?
N8 N7 C12 109.9(3) . . ?
N8 N7 H7A 125.0 . . ?
C12 N7 H7A 125.0 . . ?
C14 N8 N7 106.7(3) . . ?
C14 N8 Fe1 116.2(2) . . ?
N7 N8 Fe1 136.8(2) . . ?
N10 N9 C20 105.9(3) . . ?
N10 N9 Fe1 137.6(2) . . ?
C20 N9 Fe1 116.4(2) . . ?
N9 N10 C22 110.7(3) . . ?
N9 N10 H10A 124.7 . . ?
C22 N10 H10A 124.7 . . ?
N12 N11 C23 111.1(3) . . ?
N12 N11 H11A 124.4 . . ?
C23 N11 H11A 124.4 . . ?
N11 N12 C25 105.7(3) . . ?
N11 N12 Fe2 138.3(2) . . ?
C25 N12 Fe2 116.0(2) . . ?
N14 N13 C31 106.1(3) . . ?
N14 N13 Fe2 137.0(2) . . ?
C31 N13 Fe2 116.5(2) . . ?
C33 N14 N13 110.6(3) . . ?
C33 N14 H14 124.7 . . ?
N13 N14 H14 124.7 . . ?
C30 N15 C26 120.8(3) . . ?
C30 N15 Fe2 120.2(2) . . ?
C26 N15 Fe2 118.9(2) . . ?
C37 N16 C41 120.6(3) . . ?
C37 N16 Fe2 119.8(2) . . ?
C41 N16 Fe2 119.5(2) . . ?
N18 N17 C34 111.2(3) . . ?
N18 N17 H17A 124.4 . . ?
C34 N17 H17A 124.4 . . ?
N17 N18 C36 105.5(3) . . ?
N17 N18 Fe2 138.9(2) . . ?
C36 N18 Fe2 115.6(2) . . ?
C42 N19 N20 106.4(3) . . ?
C42 N19 Fe2 116.6(2) . . ?
N20 N19 Fe2 137.0(2) . . ?
N19 N20 C44 110.4(3) . . ?
N19 N20 H20 123(3) . . ?
C44 N20 H20 126(3) . . ?
C45 O3 Cr1 115.2(2) . . ?
C46 O4 Cr1 115.0(2) . . ?
C47 O7 Cr1 115.7(2) . . ?
C48 O8 Cr1 115.6(2) . . ?
C49 O11 Cr1 114.0(2) . . ?
C50 O12 Cr1 114.4(2) . . ?
O14 Cl1 O15 108.0(2) . . ?
O14 Cl1 O13 111.1(3) . . ?
O15 Cl1 O13 108.1(3) . . ?
O14 Cl1 O16 111.0(2) . . ?
O15 Cl1 O16 109.8(2) . . ?
O13 Cl1 O16 108.8(2) . . ?
O8 Cr1 O12 95.56(11) . . ?
O8 Cr1 O11 95.07(11) . . ?
O12 Cr1 O11 82.56(10) . . ?
O8 Cr1 O7 81.64(10) . . ?
O12 Cr1 O7 94.25(10) . . ?
O11 Cr1 O7 175.21(11) . . ?
O8 Cr1 O3 172.75(11) . . ?
O12 Cr1 O3 90.24(11) . . ?
O11 Cr1 O3 89.98(11) . . ?
O7 Cr1 O3 93.62(11) . . ?
O8 Cr1 O4 93.42(10) . . ?
O12 Cr1 O4 168.50(11) . . ?
O11 Cr1 O4 89.52(10) . . ?
O7 Cr1 O4 94.14(10) . . ?
O3 Cr1 O4 81.40(10) . . ?
N5 Fe1 N6 179.78(13) . . ?
N5 Fe1 N2 79.64(12) . . ?
N6 Fe1 N2 100.40(12) . . ?
N5 Fe1 N8 100.08(11) . . ?
N6 Fe1 N8 79.70(11) . . ?
N2 Fe1 N8 91.26(11) . . ?
N5 Fe1 N9 100.51(12) . . ?
N6 Fe1 N9 79.70(12) . . ?
N2 Fe1 N9 91.51(11) . . ?
N8 Fe1 N9 159.38(11) . . ?
N5 Fe1 N3 79.82(11) . . ?
N6 Fe1 N3 100.14(12) . . ?
N2 Fe1 N3 159.46(11) . . ?
N8 Fe1 N3 92.37(11) . . ?
N9 Fe1 N3 92.16(11) . . ?
N15 Fe2 N16 176.14(11) . . ?
N15 Fe2 N19 99.17(12) . . ?
N16 Fe2 N19 79.37(11) . . ?
N15 Fe2 N12 79.89(11) . . ?
N16 Fe2 N12 96.57(11) . . ?
N19 Fe2 N12 92.96(11) . . ?
N15 Fe2 N13 78.96(11) . . ?
N16 Fe2 N13 104.55(11) . . ?
N19 Fe2 N13 90.10(11) . . ?
N12 Fe2 N13 158.85(12) . . ?
N15 Fe2 N18 102.18(11) . . ?
N16 Fe2 N18 79.37(11) . . ?
N19 Fe2 N18 158.64(12) . . ?
N12 Fe2 N18 91.54(11) . . ?
N13 Fe2 N18 93.18(11) . . ?
H17C O17 H17D 112(4) . . ?
H18A O18 H18B 106(4) . . ?
H19A O19 H19B 113(4) . . ?
H20A O20 H20B 103(4) . . ?
H21A O21 H21B 103(4) . . ?

loop_
_geom_bond_atom_site_label_1
_geom_bond_atom_site_label_2
_geom_bond_distance
_geom_bond_site_symmetry_2
_geom_bond_publ_flag
C1 N1 1.353(4) . ?
C1 C2 1.375(5) . ?
C1 H1 0.9300 . ?
C2 C3 1.393(5) . ?
C2 H2 0.9300 . ?
C3 N2 1.353(4) . ?
C3 C4 1.458(5) . ?
C4 N5 1.349(4) . ?
C4 C5 1.395(5) . ?
C5 C6 1.388(6) . ?
C5 H5 0.9300 . ?
C6 C7 1.381(6) . ?
C6 H6 0.9300 . ?
C7 C8 1.394(5) . ?
C7 H7 0.9300 . ?
C8 N5 1.351(4) . ?
C8 C9 1.455(5) . ?
C9 N3 1.353(4) . ?
C9 C10 1.401(5) . ?
C10 C11 1.375(5) . ?
C10 H10 0.9300 . ?
C11 N4 1.357(4) . ?
C11 H11 0.9300 . ?
C12 N7 1.350(4) . ?
C12 C13 1.376(5) . ?
C12 H12 0.9300 . ?
C13 C14 1.404(5) . ?
C13 H13 0.9300 . ?
C14 N8 1.342(4) . ?
C14 C15 1.457(5) . ?
C15 N6 1.350(4) . ?
C15 C16 1.383(5) . ?
C16 C17 1.382(5) . ?
C16 H16 0.9300 . ?
C17 C18 1.386(6) . ?
C17 H17 0.9300 . ?
C18 C19 1.385(5) . ?
C18 H18 0.9300 . ?
C19 N6 1.351(4) . ?
C19 C20 1.466(5) . ?
C20 N9 1.350(4) . ?
C20 C21 1.394(5) . ?
C21 C22 1.374(6) . ?
C21 H21 0.9300 . ?
C22 N10 1.342(5) . ?
C22 H22 0.9300 . ?
C23 N11 1.347(4) . ?
C23 C24 1.366(5) . ?
C23 H23 0.9300 . ?
C24 C25 1.396(5) . ?
C24 H24 0.9300 . ?
C25 N12 1.345(4) . ?
C25 C26 1.457(5) . ?
C26 N15 1.357(4) . ?
C26 C27 1.391(5) . ?
C27 C28 1.385(5) . ?
C27 H27 0.9300 . ?
C28 C29 1.388(5) . ?
C28 H28 0.9300 . ?
C29 C30 1.393(5) . ?
C29 H29 0.9300 . ?
C30 N15 1.345(4) . ?
C30 C31 1.459(4) . ?
C31 N13 1.348(4) . ?
C31 C32 1.397(5) . ?
C32 C33 1.372(5) . ?
C32 H32 0.9300 . ?
C33 N14 1.344(5) . ?
C33 H33 0.9300 . ?
C34 N17 1.349(4) . ?
C34 C35 1.373(5) . ?
C34 H34 0.9300 . ?
C35 C36 1.397(5) . ?
C35 H35 0.9300 . ?
C36 N18 1.355(4) . ?
C36 C37 1.453(5) . ?
C37 N16 1.349(4) . ?
C37 C38 1.389(5) . ?
C38 C39 1.384(5) . ?
C38 H38 0.9300 . ?
C39 C40 1.392(5) . ?
C39 H39 0.9300 . ?
C40 C41 1.384(5) . ?
C40 H40 0.9300 . ?
C41 N16 1.355(4) . ?
C41 C42 1.458(5) . ?
C42 N19 1.343(4) . ?
C42 C43 1.403(4) . ?
C43 C44 1.368(5) . ?
C43 H43 0.9300 . ?
C44 N20 1.351(4) . ?
C44 H44 0.9300 . ?
C45 O1 1.228(4) . ?
C45 O3 1.277(4) . ?
C45 C46 1.548(5) . ?
C46 O2 1.235(4) . ?
C46 O4 1.277(4) . ?
C47 O5 1.225(4) . ?
C47 O7 1.276(4) . ?
C47 C48 1.557(5) . ?
C48 O6 1.215(5) . ?
C48 O8 1.294(4) . ?
C49 O9 1.233(4) . ?
C49 O11 1.274(4) . ?
C49 C50 1.561(5) . ?
C50 O10 1.216(4) . ?
C50 O12 1.284(4) . ?
N1 N2 1.339(4) . ?
N1 H1A 0.8600 . ?
N2 Fe1 1.952(3) . ?
N3 N4 1.339(4) . ?
N3 Fe1 1.957(3) . ?
N4 H4 0.8600 . ?
N5 Fe1 1.910(3) . ?
N6 Fe1 1.912(3) . ?
N7 N8 1.347(4) . ?
N7 H7A 0.8600 . ?
N8 Fe1 1.955(3) . ?
N9 N10 1.341(4) . ?
N9 Fe1 1.955(3) . ?
N10 H10A 0.8600 . ?
N11 N12 1.343(4) . ?
N11 H11A 0.8600 . ?
N12 Fe2 1.964(3) . ?
N13 N14 1.346(4) . ?
N13 Fe2 1.964(3) . ?
N14 H14 0.8600 . ?
N15 Fe2 1.920(3) . ?
N16 Fe2 1.926(3) . ?
N17 N18 1.345(4) . ?
N17 H17A 0.8600 . ?
N18 Fe2 1.974(3) . ?
N19 N20 1.347(4) . ?
N19 Fe2 1.949(3) . ?
N20 H20 0.80(3) . ?
O3 Cr1 1.984(3) . ?
O4 Cr1 1.985(2) . ?
O7 Cr1 1.981(2) . ?
O8 Cr1 1.967(3) . ?
O11 Cr1 1.977(2) . ?
O12 Cr1 1.970(2) . ?
Cl1 O14 1.423(3) . ?
Cl1 O15 1.430(3) . ?
Cl1 O13 1.433(4) . ?
Cl1 O16 1.437(3) . ?
O17 H17C 0.87(3) . ?
O17 H17D 0.82(3) . ?
O18 H18A 0.82(3) . ?
O18 H18B 0.86(3) . ?
O19 H19A 0.84(3) . ?
O19 H19B 0.83(3) . ?
O20 H20A 0.87(3) . ?
O20 H20B 0.85(3) . ?
O21 H21A 0.88(3) . ?
O21 H21B 0.87(4) . ?

loop_
_geom_hbond_atom_site_label_D
_geom_hbond_atom_site_label_H
_geom_hbond_atom_site_label_A
_geom_hbond_distance_DH
_geom_hbond_distance_HA
_geom_hbond_distance_DA
_geom_hbond_angle_DHA
_geom_hbond_site_symmetry_A
_geom_hbond_publ_flag
C1 H1 N10 0.93 2.59 3.503(4) 166.6 3_655 yes
C2 H2 O4 0.93 2.25 3.151(4) 161.9 . yes
C5 H5 O7 0.93 2.36 3.160(4) 144.6 . yes
C7 H7 O1 0.93 2.39 3.297(4) 164.8 2_654 yes
C11 H11 N7 0.93 2.66 3.419(4) 139.3 3_654 yes
C12 H12 N17 0.93 2.59 3.516(4) 175.1 . yes
C13 H13 O3 0.93 2.46 3.188(4) 135.1 4 yes
C18 H18 O11 0.93 2.48 3.203(4) 134.6 3_654 yes
C22 H22 N20 0.93 2.48 3.364(4) 158.5 1_565 yes
C27 H27 O15 0.93 2.52 3.241(5) 134.2 4_545 yes
C33 H33 N4 0.93 2.57 3.477(4) 164.9 . yes
C35 H35 O13 0.93 2.60 3.507(5) 166.9 . yes
C44 H44 N11 0.93 2.69 3.553(4) 154.7 3_654 yes
N1 H1A O18 0.86 1.84 2.697(4) 173.8 4 yes
N4 H4 O2 0.86 1.86 2.699(4) 165.7 3_654 yes
N7 H7A O17 0.86 1.84 2.694(4) 175.1 . yes
N10 H10A O20 0.86 1.86 2.708(4) 169.9 2_654 yes
N11 H11A O5 0.86 2.21 2.920(4) 139.7 1_545 yes
N14 H14 O9 0.86 1.88 2.725(4) 165.3 2_654 yes
N14 H14 O10 0.86 2.63 3.132(4) 118.3 2_654 yes
N17 H17A O10 0.86 1.96 2.684(4) 141.8 4 yes
N20 H20 O19 0.80(3) 1.94(3) 2.736(4) 176(4) 3_644 yes
O17 H17C O21 0.87(3) 1.96(3) 2.812(5) 166(4) . yes
O17 H17D O9 0.82(3) 2.05(3) 2.851(4) 164(5) 2_654 yes
O18 H18A O13 0.82(3) 2.19(4) 2.959(5) 156(4) . yes
O18 H18B O1 0.86(3) 1.96(3) 2.804(4) 169(5) . yes
O19 H19A O6 0.84(3) 1.92(3) 2.731(4) 161(4) . yes
O19 H19B O14 0.83(3) 2.30(3) 3.127(5) 179(5) 1_565 yes
O20 H20A Cl1 0.87(3) 2.96(4) 3.802(3) 161(4) . yes
O20 H20A O16 0.87(3) 2.06(3) 2.901(4) 161(4) . yes
O20 H20B O5 0.85(3) 2.00(4) 2.794(4) 155(6) 2_655 yes
O21 H21A O13 0.88(3) 2.22(4) 3.036(5) 155(6) . yes
O21 H21B O1 0.87(4) 2.42(5) 3.124(4) 138(5) . yes
O21 H21B O2 0.87(4) 2.27(4) 3.003(4) 142(5) . yes
C1 H1 N10 0.93 2.59 3.503(4) 166.6 3_655 yes
C2 H2 O4 0.93 2.25 3.151(4) 161.9 . yes
C5 H5 O7 0.93 2.36 3.160(4) 144.6 . yes
C7 H7 O1 0.93 2.39 3.297(4) 164.8 2_654 yes
C11 H11 N7 0.93 2.66 3.419(4) 139.3 3_654 yes
C12 H12 N17 0.93 2.59 3.516(4) 175.1 . yes
C13 H13 O3 0.93 2.46 3.188(4) 135.1 4 yes
C18 H18 O11 0.93 2.48 3.203(4) 134.6 3_654 yes
C22 H22 N20 0.93 2.48 3.364(4) 158.5 1_565 yes
C27 H27 O15 0.93 2.52 3.241(5) 134.2 4_545 yes
C33 H33 N4 0.93 2.57 3.477(4) 164.9 . yes
C35 H35 O13 0.93 2.60 3.507(5) 166.9 . yes
C44 H44 N11 0.93 2.69 3.553(4) 154.7 3_654 yes
N1 H1A O18 0.86 1.84 2.697(4) 173.8 4 yes
N4 H4 O2 0.86 1.86 2.699(4) 165.7 3_654 yes
N7 H7A O17 0.86 1.84 2.694(4) 175.1 . yes
N10 H10A O20 0.86 1.86 2.708(4) 169.9 2_654 yes
N11 H11A O5 0.86 2.21 2.920(4) 139.7 1_545 yes
N14 H14 O9 0.86 1.88 2.725(4) 165.3 2_654 yes
N14 H14 O10 0.86 2.63 3.132(4) 118.3 2_654 yes
N17 H17A O10 0.86 1.96 2.684(4) 141.8 4 yes
N20 H20 O19 0.80(3) 1.94(3) 2.736(4) 176(4) 3_644 yes
O17 H17C O21 0.87(3) 1.96(3) 2.812(5) 166(4) . yes
O17 H17D O9 0.82(3) 2.05(3) 2.851(4) 164(5) 2_654 yes
O18 H18A O13 0.82(3) 2.19(4) 2.959(5) 156(4) . yes
O18 H18B O1 0.86(3) 1.96(3) 2.804(4) 169(5) . yes
O19 H19A O6 0.84(3) 1.92(3) 2.731(4) 161(4) . yes
O19 H19B O14 0.83(3) 2.30(3) 3.127(5) 179(5) 1_565 yes
O20 H20A Cl1 0.87(3) 2.96(4) 3.802(3) 161(4) . yes
O20 H20A O16 0.87(3) 2.06(3) 2.901(4) 161(4) . yes
O20 H20B O5 0.85(3) 2.00(4) 2.794(4) 155(6) 2_655 yes
O21 H21A O13 0.88(3) 2.22(4) 3.036(5) 155(6) . yes
O21 H21B O1 0.87(4) 2.42(5) 3.124(4) 138(5) . yes
O21 H21B O2 0.87(4) 2.27(4) 3.003(4) 142(5) . yes

loop_
_geom_torsion_atom_site_label_1
_geom_torsion_atom_site_label_2
_geom_torsion_atom_site_label_3
_geom_torsion_atom_site_label_4
_geom_torsion
_geom_torsion_site_symmetry_1
_geom_torsion_site_symmetry_2
_geom_torsion_site_symmetry_3
_geom_torsion_site_symmetry_4
_geom_torsion_publ_flag
N1 C1 C2 C3 0.6(4) . . . . ?
C1 C2 C3 N2 -0.4(4) . . . . ?
C1 C2 C3 C4 -179.3(4) . . . . ?
N2 C3 C4 N5 2.9(4) . . . . ?
C2 C3 C4 N5 -178.3(4) . . . . ?
N2 C3 C4 C5 -175.1(3) . . . . ?
C2 C3 C4 C5 3.7(6) . . . . ?
N5 C4 C5 C6 -0.2(5) . . . . ?
C3 C4 C5 C6 177.6(3) . . . . ?
C4 C5 C6 C7 2.6(6) . . . . ?
C5 C6 C7 C8 -2.3(6) . . . . ?
C6 C7 C8 N5 -0.4(5) . . . . ?
C6 C7 C8 C9 -178.1(3) . . . . ?
N5 C8 C9 N3 -6.6(4) . . . . ?
C7 C8 C9 N3 171.3(3) . . . . ?
N5 C8 C9 C10 175.2(4) . . . . ?
C7 C8 C9 C10 -6.9(7) . . . . ?
N3 C9 C10 C11 -0.2(4) . . . . ?
C8 C9 C10 C11 178.1(4) . . . . ?
C9 C10 C11 N4 0.2(4) . . . . ?
N7 C12 C13 C14 0.0(4) . . . . ?
C12 C13 C14 N8 0.0(4) . . . . ?
C12 C13 C14 C15 179.7(4) . . . . ?
N8 C14 C15 N6 2.7(4) . . . . ?
C13 C14 C15 N6 -177.0(3) . . . . ?
N8 C14 C15 C16 -177.4(3) . . . . ?
C13 C14 C15 C16 2.9(6) . . . . ?
N6 C15 C16 C17 -0.5(5) . . . . ?
C14 C15 C16 C17 179.6(3) . . . . ?
C15 C16 C17 C18 0.9(5) . . . . ?
C16 C17 C18 C19 -0.7(5) . . . . ?
C17 C18 C19 N6 0.2(5) . . . . ?
C17 C18 C19 C20 178.5(3) . . . . ?
N6 C19 C20 N9 2.1(4) . . . . ?
C18 C19 C20 N9 -176.3(3) . . . . ?
N6 C19 C20 C21 -178.8(4) . . . . ?
C18 C19 C20 C21 2.8(6) . . . . ?
N9 C20 C21 C22 1.6(4) . . . . ?
C19 C20 C21 C22 -177.6(4) . . . . ?
C20 C21 C22 N10 -1.5(4) . . . . ?
N11 C23 C24 C25 -0.4(4) . . . . ?
C23 C24 C25 N12 0.5(4) . . . . ?
C23 C24 C25 C26 178.7(4) . . . . ?
N12 C25 C26 N15 -1.5(4) . . . . ?
C24 C25 C26 N15 -179.6(4) . . . . ?
N12 C25 C26 C27 177.5(3) . . . . ?
C24 C25 C26 C27 -0.6(6) . . . . ?
N15 C26 C27 C28 -0.7(5) . . . . ?
C25 C26 C27 C28 -179.7(3) . . . . ?
C26 C27 C28 C29 -1.1(5) . . . . ?
C27 C28 C29 C30 0.9(5) . . . . ?
C28 C29 C30 N15 1.3(5) . . . . ?
C28 C29 C30 C31 -178.2(3) . . . . ?
N15 C30 C31 N13 5.3(4) . . . . ?
C29 C30 C31 N13 -175.2(3) . . . . ?
N15 C30 C31 C32 -174.4(4) . . . . ?
C29 C30 C31 C32 5.1(6) . . . . ?
N13 C31 C32 C33 0.4(4) . . . . ?
C30 C31 C32 C33 -179.9(4) . . . . ?
C31 C32 C33 N14 -0.3(4) . . . . ?
N17 C34 C35 C36 -0.6(4) . . . . ?
C34 C35 C36 N18 0.9(4) . . . . ?
C34 C35 C36 C37 -179.3(4) . . . . ?
N18 C36 C37 N16 -1.1(4) . . . . ?
C35 C36 C37 N16 179.0(4) . . . . ?
N18 C36 C37 C38 178.8(3) . . . . ?
C35 C36 C37 C38 -1.1(7) . . . . ?
N16 C37 C38 C39 0.6(5) . . . . ?
C36 C37 C38 C39 -179.3(4) . . . . ?
C37 C38 C39 C40 -0.3(6) . . . . ?
C38 C39 C40 C41 0.5(6) . . . . ?
C39 C40 C41 N16 -1.0(5) . . . . ?
C39 C40 C41 C42 180.0(3) . . . . ?
N16 C41 C42 N19 -1.5(4) . . . . ?
C40 C41 C42 N19 177.6(3) . . . . ?
N16 C41 C42 C43 -177.6(4) . . . . ?
C40 C41 C42 C43 1.5(7) . . . . ?
N19 C42 C43 C44 -0.9(4) . . . . ?
C41 C42 C43 C44 175.3(4) . . . . ?
C42 C43 C44 N20 0.8(4) . . . . ?
O1 C45 C46 O2 0.7(5) . . . . ?
O3 C45 C46 O2 -179.0(3) . . . . ?
O1 C45 C46 O4 179.3(3) . . . . ?
O3 C45 C46 O4 -0.4(4) . . . . ?
O5 C47 C48 O6 0.4(5) . . . . ?
O7 C47 C48 O6 -179.4(3) . . . . ?
O5 C47 C48 O8 -178.8(3) . . . . ?
O7 C47 C48 O8 1.4(4) . . . . ?
O9 C49 C50 O10 0.8(5) . . . . ?
O11 C49 C50 O10 -179.4(3) . . . . ?
O9 C49 C50 O12 -178.8(3) . . . . ?
O11 C49 C50 O12 1.0(4) . . . . ?
C2 C1 N1 N2 -0.6(4) . . . . ?
C1 N1 N2 C3 0.3(3) . . . . ?
C1 N1 N2 Fe1 -179.3(2) . . . . ?
C2 C3 N2 N1 0.1(3) . . . . ?
C4 C3 N2 N1 179.2(3) . . . . ?
C2 C3 N2 Fe1 179.8(2) . . . . ?
C4 C3 N2 Fe1 -1.1(3) . . . . ?
C10 C9 N3 N4 0.1(4) . . . . ?
C8 C9 N3 N4 -178.6(3) . . . . ?
C10 C9 N3 Fe1 -174.7(2) . . . . ?
C8 C9 N3 Fe1 6.6(4) . . . . ?
C9 N3 N4 C11 0.1(3) . . . . ?
Fe1 N3 N4 C11 173.1(3) . . . . ?
C10 C11 N4 N3 -0.2(4) . . . . ?
C5 C4 N5 C8 -2.5(5) . . . . ?
C3 C4 N5 C8 179.4(3) . . . . ?
C5 C4 N5 Fe1 174.5(3) . . . . ?
C3 C4 N5 Fe1 -3.6(4) . . . . ?
C7 C8 N5 C4 2.8(5) . . . . ?
C9 C8 N5 C4 -179.1(3) . . . . ?
C7 C8 N5 Fe1 -174.2(3) . . . . ?
C9 C8 N5 Fe1 3.9(4) . . . . ?
C16 C15 N6 C19 0.0(5) . . . . ?
C14 C15 N6 C19 179.9(3) . . . . ?
C16 C15 N6 Fe1 -179.5(2) . . . . ?
C14 C15 N6 Fe1 0.4(3) . . . . ?
C18 C19 N6 C15 0.1(5) . . . . ?
C20 C19 N6 C15 -178.4(3) . . . . ?
C18 C19 N6 Fe1 179.6(2) . . . . ?
C20 C19 N6 Fe1 1.1(4) . . . . ?
C13 C12 N7 N8 0.1(4) . . . . ?
C13 C14 N8 N7 0.1(3) . . . . ?
C15 C14 N8 N7 -179.7(3) . . . . ?
C13 C14 N8 Fe1 175.2(2) . . . . ?
C15 C14 N8 Fe1 -4.6(3) . . . . ?
C12 N7 N8 C14 -0.1(3) . . . . ?
C12 N7 N8 Fe1 -173.7(2) . . . . ?
C21 C20 N9 N10 -1.0(4) . . . . ?
C19 C20 N9 N10 178.4(3) . . . . ?
C21 C20 N9 Fe1 176.4(2) . . . . ?
C19 C20 N9 Fe1 -4.3(4) . . . . ?
C20 N9 N10 C22 0.0(4) . . . . ?
Fe1 N9 N10 C22 -176.5(3) . . . . ?
C21 C22 N10 N9 1.0(4) . . . . ?
C24 C23 N11 N12 0.2(4) . . . . ?
C23 N11 N12 C25 0.1(4) . . . . ?
C23 N11 N12 Fe2 179.0(3) . . . . ?
C24 C25 N12 N11 -0.4(3) . . . . ?
C26 C25 N12 N11 -178.9(3) . . . . ?
C24 C25 N12 Fe2 -179.5(2) . . . . ?
C26 C25 N12 Fe2 1.9(4) . . . . ?
C32 C31 N13 N14 -0.3(4) . . . . ?
C30 C31 N13 N14 180.0(3) . . . . ?
C32 C31 N13 Fe2 173.5(2) . . . . ?
C30 C31 N13 Fe2 -6.3(4) . . . . ?
C32 C33 N14 N13 0.2(4) . . . . ?
C31 N13 N14 C33 0.1(3) . . . . ?
Fe2 N13 N14 C33 -171.7(2) . . . . ?
C29 C30 N15 C26 -3.2(5) . . . . ?
C31 C30 N15 C26 176.3(3) . . . . ?
C29 C30 N15 Fe2 178.4(2) . . . . ?
C31 C30 N15 Fe2 -2.1(4) . . . . ?
C27 C26 N15 C30 2.9(5) . . . . ?
C25 C26 N15 C30 -177.9(3) . . . . ?
C27 C26 N15 Fe2 -178.6(2) . . . . ?
C25 C26 N15 Fe2 0.5(3) . . . . ?
C38 C37 N16 C41 -1.1(5) . . . . ?
C36 C37 N16 C41 178.8(3) . . . . ?
C38 C37 N16 Fe2 -178.3(3) . . . . ?
C36 C37 N16 Fe2 1.6(4) . . . . ?
C40 C41 N16 C37 1.4(5) . . . . ?
C42 C41 N16 C37 -179.5(3) . . . . ?
C40 C41 N16 Fe2 178.6(3) . . . . ?
C42 C41 N16 Fe2 -2.3(4) . . . . ?
C35 C34 N17 N18 0.1(4) . . . . ?
C34 N17 N18 C36 0.4(4) . . . . ?
C34 N17 N18 Fe2 179.2(3) . . . . ?
C35 C36 N18 N17 -0.8(4) . . . . ?
C37 C36 N18 N17 179.3(3) . . . . ?
C35 C36 N18 Fe2 -179.9(2) . . . . ?
C37 C36 N18 Fe2 0.2(4) . . . . ?
C43 C42 N19 N20 0.6(4) . . . . ?
C41 C42 N19 N20 -176.5(3) . . . . ?
C43 C42 N19 Fe2 -178.4(2) . . . . ?
C41 C42 N19 Fe2 4.5(4) . . . . ?
C42 N19 N20 C44 -0.1(3) . . . . ?
Fe2 N19 N20 C44 178.6(2) . . . . ?
C43 C44 N20 N19 -0.5(4) . . . . ?
O1 C45 O3 Cr1 176.2(3) . . . . ?
C46 C45 O3 Cr1 -4.1(4) . . . . ?
O2 C46 O4 Cr1 -176.8(3) . . . . ?
C45 C46 O4 Cr1 4.8(4) . . . . ?
O5 C47 O7 Cr1 176.5(3) . . . . ?
C48 C47 O7 Cr1 -3.7(4) . . . . ?
O6 C48 O8 Cr1 -177.5(3) . . . . ?
C47 C48 O8 Cr1 1.7(4) . . . . ?
O9 C49 O11 Cr1 171.9(3) . . . . ?
C50 C49 O11 Cr1 -7.9(4) . . . . ?
O10 C50 O12 Cr1 -173.1(3) . . . . ?
C49 C50 O12 Cr1 6.4(4) . . . . ?
